data_1542561
loop_
_publ_author_name
'Wang, Can'
'Xu, Bingjia'
'Li, Mengshu'
'Chi, Zhenguo'
'Xie, Yujun'
'Li, Qianqian'
'Li, Zhen'

_publ_section_title
;
 A stable tetraphenylethene derivative: aggregation-induced emission,
 different crystalline polymorphs, and totally different
 mechanoluminescence properties
;
_journal_issue 3
_journal_name_full 'Mater. Horiz.'
_journal_page_first 220
_journal_paper_doi 10.1039/C6MH00025H
_journal_volume 3
_journal_year 2016
_chemical_formula_sum 'C50 H68 O4'
_chemical_formula_weight 733.04
_chemical_name_common lizhen-3
_chemical_name_systematic THPE
_space_group_IT_number 2
_symmetry_cell_setting triclinic
_symmetry_space_group_name_Hall '-P 1'
_symmetry_space_group_name_H-M 'P -1'
_atom_sites_solution_hydrogens geom
_atom_sites_solution_primary direct
_atom_sites_solution_secondary difmap
_audit_creation_method SHELXL-97
_audit_update_record
;
2016-01-08 deposited with the CCDC.
2016-02-24 downloaded from the CCDC.
;
_cell_angle_alpha 76.830(4)
_cell_angle_beta 75.995(4)
_cell_angle_gamma 86.625(3)
_cell_formula_units_Z 2
_cell_length_a 9.1934(4)
_cell_length_b 13.5122(5)
_cell_length_c 18.2252(9)
_cell_measurement_reflns_used 11601
_cell_measurement_temperature 100(2)
_cell_measurement_theta_max 74.1940
_cell_measurement_theta_min 4.6430
_cell_volume 2138.90(17)
_computing_cell_refinement
;
CrysAlisPro, Agilent Technologies,
Version 1.171.37.35 (release 13-08-2014 CrysAlis171 .NET)
(compiled Aug 13 2014,18:06:01)
;
_computing_data_collection
;
CrysAlisPro, Agilent Technologies,
Version 1.171.37.35 (release 13-08-2014 CrysAlis171 .NET)
(compiled Aug 13 2014,18:06:01)
;
_computing_data_reduction
;
CrysAlisPro, Agilent Technologies,
Version 1.171.37.35 (release 13-08-2014 CrysAlis171 .NET)
(compiled Aug 13 2014,18:06:01)
;
_computing_molecular_graphics 'SHELXL-97 (Sheldrick, 1997)'
_computing_publication_material 'SHELXL-97 (Sheldrick, 1997)'
_computing_structure_refinement 'SHELXL-97 (Sheldrick, 1997)'
_computing_structure_solution 'SHELXS-97 (Sheldrick, 1990)'
_diffrn_ambient_temperature 100(2)
_diffrn_measured_fraction_theta_full 0.974
_diffrn_measured_fraction_theta_max 0.974
_diffrn_measurement_device_type 'SuperNova, Dual, Cu at zero, AtlasS2'
_diffrn_radiation_monochromator mirror
_diffrn_radiation_source 'fine-focus sealed tube'
_diffrn_radiation_type MoK\a
_diffrn_radiation_wavelength 0.71000
_diffrn_reflns_av_R_equivalents 0.0265
_diffrn_reflns_av_sigmaI/netI 0.0238
_diffrn_reflns_limit_h_max 11
_diffrn_reflns_limit_h_min -8
_diffrn_reflns_limit_k_max 16
_diffrn_reflns_limit_k_min -16
_diffrn_reflns_limit_l_max 22
_diffrn_reflns_limit_l_min -20
_diffrn_reflns_number 23659
_diffrn_reflns_theta_full 26.33
_diffrn_reflns_theta_max 26.33
_diffrn_reflns_theta_min 1.55
_exptl_absorpt_coefficient_mu 0.070
_exptl_absorpt_correction_T_max 1.00000
_exptl_absorpt_correction_T_min 0.83440
_exptl_absorpt_correction_type multi-scan
_exptl_absorpt_process_details
;
CrysAlisPro, Agilent Technologies,
Version 1.171.37.35 (release 13-08-2014 CrysAlis171 .NET)
(compiled Aug 13 2014,18:06:01)
Empirical absorption correction using spherical harmonics,
 implemented in SCALE3 ABSPACK scaling algorithm.
Empirical absorption correction using spherical harmonics,
 implemented in SCALE3 ABSPACK scaling algorithm.
;
_exptl_crystal_colour colorless
_exptl_crystal_density_diffrn 1.138
_exptl_crystal_density_method 'not measured'
_exptl_crystal_description block
_exptl_crystal_F_000 800
_exptl_crystal_preparation Luminescent
_exptl_crystal_size_max 0.2
_exptl_crystal_size_mid 0.18
_exptl_crystal_size_min 0.18
_refine_diff_density_max 1.076
_refine_diff_density_min -0.840
_refine_diff_density_rms 0.087
_refine_ls_extinction_method none
_refine_ls_goodness_of_fit_ref 1.075
_refine_ls_hydrogen_treatment mixed
_refine_ls_matrix_type full
_refine_ls_number_parameters 491
_refine_ls_number_reflns 8502
_refine_ls_number_restraints 0
_refine_ls_restrained_S_all 1.075
_refine_ls_R_factor_all 0.0957
_refine_ls_R_factor_gt 0.0880
_refine_ls_shift/su_max 0.000
_refine_ls_shift/su_mean 0.000
_refine_ls_structure_factor_coef Fsqd
_refine_ls_weighting_details 'calc w=1/[\s^2^(Fo^2^)+(0.1460P)^2^+3.0070P] where P=(Fo^2^+2Fc^2^)/3'
_refine_ls_weighting_scheme calc
_refine_ls_wR_factor_gt 0.2591
_refine_ls_wR_factor_ref 0.2673
_reflns_number_gt 7427
_reflns_number_total 8502
_reflns_threshold_expression >2sigma(I)
_cod_data_source_file c6mh00025h2.cif
_cod_data_source_block lizhen-3
_cod_depositor_comments 'Adding full bibliography for 1542561.cif.'
_cod_original_cell_volume 2138.90(16)
_cod_original_sg_symbol_H-M P-1
_cod_database_code 1542561

loop_
_symmetry_equiv_pos_as_xyz
'x, y, z'
'-x, -y, -z'

loop_
_atom_site_label
_atom_site_type_symbol
_atom_site_fract_x
_atom_site_fract_y
_atom_site_fract_z
_atom_site_U_iso_or_equiv
_atom_site_adp_type
_atom_site_occupancy
_atom_site_symmetry_multiplicity
_atom_site_calc_flag
_atom_site_refinement_flags
O1 O 0.8066(2) 0.26230(16) 0.11140(11) 0.0316(5) Uani 1 1 d .
O2 O 0.8894(2) -0.29129(15) 0.32280(12) 0.0321(5) Uani 1 1 d .
O3 O 0.7351(2) 0.49081(14) 0.55297(11) 0.0307(4) Uani 1 1 d .
O4 O 0.6577(2) -0.06635(16) 0.80388(11) 0.0316(5) Uani 1 1 d .
C1 C 0.6104(4) 0.2865(3) -0.26667(19) 0.0415(7) Uani 1 1 d .
H1A H 0.7091 0.2664 -0.2907 0.062 Uiso 1 1 calc R
H1B H 0.6050 0.3593 -0.2753 0.062 Uiso 1 1 calc R
H1C H 0.5381 0.2626 -0.2887 0.062 Uiso 1 1 calc R
C2 C 0.5773(4) 0.2412(2) -0.18055(17) 0.0355(6) Uani 1 1 d .
H2A H 0.5798 0.1677 -0.1723 0.043 Uiso 1 1 calc R
H2B H 0.4768 0.2609 -0.1569 0.043 Uiso 1 1 calc R
C3 C 0.6875(4) 0.2744(2) -0.14043(16) 0.0344(6) Uani 1 1 d .
H3A H 0.7862 0.2479 -0.1598 0.041 Uiso 1 1 calc R
H3B H 0.6934 0.3480 -0.1534 0.041 Uiso 1 1 calc R
C4 C 0.6435(3) 0.2382(2) -0.05297(16) 0.0330(6) Uani 1 1 d .
H4A H 0.6362 0.1646 -0.0403 0.040 Uiso 1 1 calc R
H4B H 0.5450 0.2651 -0.0338 0.040 Uiso 1 1 calc R
C5 C 0.7530(3) 0.2694(2) -0.01125(16) 0.0327(6) Uani 1 1 d .
H5A H 0.8531 0.2461 -0.0320 0.039 Uiso 1 1 calc R
H5B H 0.7551 0.3429 -0.0202 0.039 Uiso 1 1 calc R
C6 C 0.7067(3) 0.2244(2) 0.07502(16) 0.0303(6) Uani 1 1 d .
H6A H 0.6044 0.2438 0.0957 0.036 Uiso 1 1 calc R
H6B H 0.7124 0.1508 0.0848 0.036 Uiso 1 1 calc R
C7 C 0.7887(3) 0.2271(2) 0.18954(15) 0.0260(5) Uani 1 1 d .
C8 C 0.8842(3) 0.2689(2) 0.22333(15) 0.0273(6) Uani 1 1 d .
H8 H 0.9545 0.3173 0.1929 0.033 Uiso 1 1 calc R
C9 C 0.8742(3) 0.2382(2) 0.30213(15) 0.0254(5) Uani 1 1 d .
H9 H 0.9377 0.2671 0.3241 0.030 Uiso 1 1 calc R
C10 C 0.7707(3) 0.16429(18) 0.34992(14) 0.0221(5) Uani 1 1 d .
C11 C 0.6748(3) 0.12504(19) 0.31512(15) 0.0244(5) Uani 1 1 d .
H11 H 0.6039 0.0770 0.3456 0.029 Uiso 1 1 calc R
C12 C 0.6822(3) 0.1556(2) 0.23612(15) 0.0260(5) Uani 1 1 d .
H12 H 0.6164 0.1285 0.2144 0.031 Uiso 1 1 calc R
C13 C 0.8642(7) -0.4084(5) -0.0089(3) 0.0878(17) Uani 1 1 d .
H13A H 0.8394 -0.3586 -0.0509 0.132 Uiso 1 1 calc R
H13B H 0.8142 -0.4711 -0.0033 0.132 Uiso 1 1 calc R
H13C H 0.9706 -0.4195 -0.0196 0.132 Uiso 1 1 calc R
C14 C 0.8135(6) -0.3702(4) 0.0663(3) 0.0648(11) Uani 1 1 d .
H14A H 0.8492 -0.3012 0.0563 0.078 Uiso 1 1 calc R
H14B H 0.7048 -0.3677 0.0795 0.078 Uiso 1 1 calc R
C15 C 0.8652(5) -0.4324(3) 0.1364(3) 0.0558(10) Uani 1 1 d .
H15A H 0.8256 -0.5007 0.1489 0.067 Uiso 1 1 calc R
H15B H 0.9738 -0.4371 0.1236 0.067 Uiso 1 1 calc R
C16 C 0.8143(5) -0.3857(3) 0.2058(2) 0.0506(9) Uani 1 1 d .
H16A H 0.7061 -0.3788 0.2159 0.061 Uiso 1 1 calc R
H16B H 0.8555 -0.3177 0.1920 0.061 Uiso 1 1 calc R
C17 C 0.8553(4) -0.4421(2) 0.2829(2) 0.0453(8) Uani 1 1 d .
H17A H 0.8101 -0.5090 0.3000 0.054 Uiso 1 1 calc R
H17B H 0.9631 -0.4504 0.2746 0.054 Uiso 1 1 calc R
C18 C 0.7983(4) -0.3809(2) 0.34465(18) 0.0342(6) Uani 1 1 d .
H18A H 0.6939 -0.3625 0.3473 0.041 Uiso 1 1 calc R
H18B H 0.8070 -0.4203 0.3950 0.041 Uiso 1 1 calc R
C19 C 0.8470(3) -0.21545(19) 0.36206(15) 0.0255(5) Uani 1 1 d .
C20 C 0.9403(3) -0.1306(2) 0.33716(16) 0.0278(6) Uani 1 1 d .
H20 H 1.0240 -0.1286 0.2962 0.033 Uiso 1 1 calc R
C21 C 0.9089(3) -0.04965(19) 0.37315(15) 0.0245(5) Uani 1 1 d .
H21 H 0.9722 0.0063 0.3560 0.029 Uiso 1 1 calc R
C22 C 0.7836(3) -0.05010(18) 0.43494(14) 0.0224(5) Uani 1 1 d .
C23 C 0.6927(3) -0.13515(19) 0.45901(15) 0.0257(5) Uani 1 1 d .
H23 H 0.6098 -0.1374 0.5004 0.031 Uiso 1 1 calc R
C24 C 0.7215(3) -0.2175(2) 0.42322(16) 0.0272(6) Uani 1 1 d .
H24 H 0.6576 -0.2732 0.4400 0.033 Uiso 1 1 calc R
C25 C 0.7614(3) 0.13523(19) 0.43487(14) 0.0222(5) Uani 1 1 d .
C26 C 0.7550(3) 0.03620(18) 0.47555(14) 0.0212(5) Uani 1 1 d .
C27 C 0.7580(3) 0.22540(18) 0.46972(14) 0.0222(5) Uani 1 1 d .
C28 C 0.6560(3) 0.30386(19) 0.45395(15) 0.0247(5) Uani 1 1 d .
H28 H 0.5912 0.2977 0.4232 0.030 Uiso 1 1 calc R
C29 C 0.6499(3) 0.3901(2) 0.48311(15) 0.0272(6) Uani 1 1 d .
H29 H 0.5800 0.4407 0.4727 0.033 Uiso 1 1 calc R
C30 C 0.7480(3) 0.40155(19) 0.52804(15) 0.0254(5) Uani 1 1 d .
C31 C 0.8521(3) 0.32512(19) 0.54349(14) 0.0239(5) Uani 1 1 d .
H31 H 0.9188 0.3322 0.5730 0.029 Uiso 1 1 calc R
C32 C 0.8553(3) 0.23795(19) 0.51433(14) 0.0229(5) Uani 1 1 d .
H32 H 0.9244 0.1869 0.5251 0.028 Uiso 1 1 calc R
C33 C 0.8408(3) 0.5107(2) 0.59419(16) 0.0297(6) Uani 1 1 d .
H33A H 0.9424 0.5074 0.5635 0.036 Uiso 1 1 calc R
H33B H 0.8306 0.4610 0.6428 0.036 Uiso 1 1 calc R
C34 C 0.8067(4) 0.6162(2) 0.60916(17) 0.0332(6) Uani 1 1 d .
H34A H 0.8015 0.6628 0.5608 0.040 Uiso 1 1 calc R
H34B H 0.8886 0.6378 0.6268 0.040 Uiso 1 1 calc R
C35 C 0.6600(4) 0.6235(2) 0.66930(17) 0.0338(6) Uani 1 1 d .
H35A H 0.6266 0.6937 0.6620 0.041 Uiso 1 1 calc R
H35B H 0.5840 0.5838 0.6604 0.041 Uiso 1 1 calc R
C36 C 0.6741(4) 0.5861(2) 0.75262(17) 0.0357(7) Uani 1 1 d .
H36A H 0.7386 0.6319 0.7640 0.043 Uiso 1 1 calc R
H36B H 0.7212 0.5195 0.7581 0.043 Uiso 1 1 calc R
C37 C 0.5224(5) 0.5792(3) 0.8115(2) 0.0556(10) Uani 1 1 d .
H37A H 0.4713 0.6441 0.8026 0.067 Uiso 1 1 calc R
H37B H 0.4615 0.5287 0.8029 0.067 Uiso 1 1 calc R
C38 C 0.5348(6) 0.5512(3) 0.8957(2) 0.0644(12) Uani 1 1 d .
H38A H 0.6019 0.5973 0.9037 0.097 Uiso 1 1 calc R
H38B H 0.5726 0.4831 0.9071 0.097 Uiso 1 1 calc R
H38C H 0.4376 0.5556 0.9292 0.097 Uiso 1 1 calc R
C39 C 0.7254(3) 0.00695(18) 0.56197(14) 0.0217(5) Uani 1 1 d .
C40 C 0.6318(3) 0.06381(19) 0.61043(15) 0.0242(5) Uani 1 1 d .
H40 H 0.5826 0.1208 0.5883 0.029 Uiso 1 1 calc R
C41 C 0.6108(3) 0.0372(2) 0.68997(15) 0.0263(5) Uani 1 1 d .
H41 H 0.5488 0.0767 0.7205 0.032 Uiso 1 1 calc R
C42 C 0.6817(3) -0.0481(2) 0.72480(15) 0.0257(5) Uani 1 1 d .
C43 C 0.7681(3) -0.1089(2) 0.67894(16) 0.0263(5) Uani 1 1 d .
H43 H 0.8112 -0.1683 0.7017 0.032 Uiso 1 1 calc R
C44 C 0.7902(3) -0.08090(19) 0.59866(15) 0.0244(5) Uani 1 1 d .
H44 H 0.8497 -0.1218 0.5685 0.029 Uiso 1 1 calc R
C45 C 0.7507(4) -0.1399(2) 0.84113(18) 0.0372(7) Uani 1 1 d .
H45A H 0.8529 -0.1351 0.8101 0.045 Uiso 1 1 calc R
H45B H 0.7143 -0.2079 0.8473 0.045 Uiso 1 1 calc R
C46 C 0.7454(4) -0.1181(3) 0.91944(19) 0.0505(9) Uani 1 1 d .
H46A H 0.7942 -0.1733 0.9489 0.061 Uiso 1 1 calc R
H46B H 0.6416 -0.1155 0.9474 0.061 Uiso 1 1 calc R
C47 C 0.8222(4) -0.0171(3) 0.9136(2) 0.0485(8) Uani 1 1 d .
H47A H 0.7772 0.0371 0.8812 0.058 Uiso 1 1 calc R
H47B H 0.8018 -0.0029 0.9650 0.058 Uiso 1 1 calc R
C48 C 0.9923(4) -0.0149(3) 0.8806(2) 0.0507(9) Uani 1 1 d .
H48A H 1.0376 -0.0688 0.9131 0.061 Uiso 1 1 calc R
H48B H 1.0129 -0.0292 0.8293 0.061 Uiso 1 1 calc R
C49 C 1.0671(5) 0.0857(3) 0.8749(3) 0.0574(10) Uani 1 1 d .
H49A H 1.0201 0.1400 0.8437 0.069 Uiso 1 1 calc R
H49B H 1.0494 0.0991 0.9264 0.069 Uiso 1 1 calc R
C50 C 1.2306(4) 0.0874(3) 0.8408(3) 0.0554(9) Uani 1 1 d .
H50A H 1.2498 0.0689 0.7915 0.083 Uiso 1 1 calc R
H50B H 1.2797 0.0399 0.8749 0.083 Uiso 1 1 calc R
H50C H 1.2683 0.1545 0.8339 0.083 Uiso 1 1 calc R

loop_
_atom_site_aniso_label
_atom_site_aniso_U_11
_atom_site_aniso_U_22
_atom_site_aniso_U_33
_atom_site_aniso_U_23
_atom_site_aniso_U_13
_atom_site_aniso_U_12
O1 0.0344(10) 0.0389(11) 0.0211(9) -0.0027(8) -0.0079(8) -0.0066(8)
O2 0.0366(11) 0.0260(10) 0.0383(11) -0.0150(8) -0.0103(9) 0.0010(8)
O3 0.0429(11) 0.0235(9) 0.0305(10) -0.0121(8) -0.0134(8) 0.0053(8)
O4 0.0333(10) 0.0400(11) 0.0195(9) -0.0015(8) -0.0069(8) -0.0020(8)
C1 0.0545(19) 0.0373(16) 0.0346(16) -0.0055(13) -0.0165(14) 0.0017(14)
C2 0.0415(16) 0.0356(15) 0.0299(15) -0.0080(12) -0.0084(12) -0.0012(12)
C3 0.0406(16) 0.0351(15) 0.0269(14) -0.0063(11) -0.0075(12) 0.0002(12)
C4 0.0401(16) 0.0331(15) 0.0265(14) -0.0064(11) -0.0094(12) 0.0009(12)
C5 0.0388(15) 0.0353(15) 0.0240(13) -0.0060(11) -0.0087(11) 0.0033(12)
C6 0.0357(15) 0.0325(14) 0.0246(13) -0.0068(11) -0.0102(11) 0.0009(11)
C7 0.0283(13) 0.0272(13) 0.0226(12) -0.0048(10) -0.0072(10) 0.0025(10)
C8 0.0279(13) 0.0276(13) 0.0247(13) -0.0027(10) -0.0054(10) -0.0031(10)
C9 0.0256(13) 0.0258(13) 0.0264(13) -0.0064(10) -0.0087(10) -0.0007(10)
C10 0.0259(12) 0.0179(11) 0.0232(12) -0.0048(9) -0.0079(10) 0.0036(9)
C11 0.0267(12) 0.0209(12) 0.0258(13) -0.0034(9) -0.0081(10) -0.0003(9)
C12 0.0292(13) 0.0259(13) 0.0259(13) -0.0069(10) -0.0109(10) 0.0007(10)
C13 0.082(3) 0.122(5) 0.062(3) -0.034(3) -0.001(3) -0.031(3)
C14 0.072(3) 0.069(3) 0.050(2) -0.016(2) -0.006(2) -0.006(2)
C15 0.055(2) 0.050(2) 0.069(3) -0.0233(19) -0.0176(19) -0.0033(17)
C16 0.056(2) 0.0438(19) 0.054(2) -0.0118(16) -0.0190(17) 0.0082(16)
C17 0.0500(19) 0.0283(15) 0.064(2) -0.0186(15) -0.0187(17) 0.0004(13)
C18 0.0467(17) 0.0229(13) 0.0356(15) -0.0047(11) -0.0160(13) -0.0014(12)
C19 0.0304(13) 0.0230(12) 0.0275(13) -0.0077(10) -0.0141(10) 0.0051(10)
C20 0.0287(13) 0.0283(13) 0.0273(13) -0.0081(10) -0.0068(10) 0.0012(10)
C21 0.0259(12) 0.0218(12) 0.0267(13) -0.0051(10) -0.0079(10) -0.0004(9)
C22 0.0259(12) 0.0209(12) 0.0226(12) -0.0045(9) -0.0108(10) 0.0037(9)
C23 0.0291(13) 0.0238(12) 0.0234(12) -0.0032(10) -0.0067(10) 0.0005(10)
C24 0.0337(14) 0.0212(12) 0.0283(13) -0.0030(10) -0.0120(11) -0.0021(10)
C25 0.0224(12) 0.0226(12) 0.0220(12) -0.0054(9) -0.0058(9) 0.0011(9)
C26 0.0210(12) 0.0199(11) 0.0235(12) -0.0045(9) -0.0075(9) 0.0012(9)
C27 0.0251(12) 0.0197(11) 0.0196(11) -0.0018(9) -0.0034(9) -0.0008(9)
C28 0.0282(13) 0.0228(12) 0.0244(12) -0.0046(10) -0.0096(10) 0.0013(10)
C29 0.0320(14) 0.0224(12) 0.0275(13) -0.0054(10) -0.0091(11) 0.0063(10)
C30 0.0323(13) 0.0206(12) 0.0221(12) -0.0052(9) -0.0036(10) -0.0011(10)
C31 0.0259(12) 0.0252(12) 0.0206(12) -0.0049(9) -0.0055(9) -0.0012(10)
C32 0.0239(12) 0.0214(12) 0.0216(12) -0.0029(9) -0.0035(9) 0.0007(9)
C33 0.0367(15) 0.0260(13) 0.0263(13) -0.0079(10) -0.0046(11) -0.0027(11)
C34 0.0501(17) 0.0224(13) 0.0276(14) -0.0057(10) -0.0092(12) -0.0043(11)
C35 0.0489(17) 0.0247(13) 0.0312(14) -0.0104(11) -0.0137(13) 0.0071(12)
C36 0.0504(18) 0.0278(14) 0.0304(15) -0.0084(11) -0.0122(13) 0.0080(12)
C37 0.058(2) 0.063(2) 0.0399(19) -0.0144(17) -0.0018(16) 0.0182(18)
C38 0.088(3) 0.056(2) 0.0381(19) -0.0119(17) 0.0029(19) 0.019(2)
C39 0.0223(12) 0.0200(11) 0.0231(12) -0.0038(9) -0.0066(9) -0.0014(9)
C40 0.0244(12) 0.0220(12) 0.0265(13) -0.0046(10) -0.0068(10) -0.0006(9)
C41 0.0243(12) 0.0279(13) 0.0264(13) -0.0073(10) -0.0037(10) -0.0015(10)
C42 0.0248(12) 0.0300(13) 0.0217(12) -0.0033(10) -0.0050(10) -0.0066(10)
C43 0.0270(13) 0.0240(12) 0.0276(13) -0.0009(10) -0.0099(10) -0.0003(10)
C44 0.0234(12) 0.0229(12) 0.0270(13) -0.0047(10) -0.0070(10) 0.0009(9)
C45 0.0421(17) 0.0372(16) 0.0311(15) 0.0017(12) -0.0148(13) -0.0024(13)
C46 0.0427(18) 0.077(3) 0.0276(16) 0.0009(16) -0.0101(14) -0.0038(17)
C47 0.0441(18) 0.067(2) 0.0409(18) -0.0231(17) -0.0148(15) 0.0088(16)
C48 0.053(2) 0.047(2) 0.054(2) -0.0135(16) -0.0150(17) 0.0071(16)
C49 0.060(2) 0.048(2) 0.070(3) -0.0190(19) -0.023(2) 0.0076(17)
C50 0.055(2) 0.0419(19) 0.073(3) -0.0119(18) -0.0217(19) -0.0018(16)

loop_
_atom_type_symbol
_atom_type_description
_atom_type_scat_dispersion_real
_atom_type_scat_dispersion_imag
_atom_type_scat_source
C C 0.0033 0.0016 'International Tables Vol C Tables 4.2.6.8 and 6.1.1.4'
H H 0.0000 0.0000 'International Tables Vol C Tables 4.2.6.8 and 6.1.1.4'
O O 0.0106 0.0060 'International Tables Vol C Tables 4.2.6.8 and 6.1.1.4'

loop_
_geom_angle_atom_site_label_1
_geom_angle_atom_site_label_2
_geom_angle_atom_site_label_3
_geom_angle
C7 O1 C6 117.5(2)
C19 O2 C18 118.6(2)
C30 O3 C33 118.4(2)
C42 O4 C45 118.4(2)
C1 C2 C3 113.2(3)
C4 C3 C2 112.8(2)
C3 C4 C5 114.0(2)
C6 C5 C4 110.6(2)
O1 C6 C5 107.9(2)
O1 C7 C12 124.9(2)
O1 C7 C8 115.7(2)
C12 C7 C8 119.4(2)
C9 C8 C7 119.9(2)
C8 C9 C10 121.7(2)
C11 C10 C9 117.3(2)
C11 C10 C25 122.8(2)
C9 C10 C25 119.9(2)
C12 C11 C10 121.9(2)
C11 C12 C7 119.8(2)
C15 C14 C13 116.3(4)
C16 C15 C14 111.7(3)
C15 C16 C17 117.9(3)
C18 C17 C16 109.5(3)
O2 C18 C17 106.8(3)
O2 C19 C24 125.3(2)
O2 C19 C20 115.2(2)
C24 C19 C20 119.4(2)
C21 C20 C19 120.2(2)
C20 C21 C22 121.4(2)
C23 C22 C21 117.5(2)
C23 C22 C26 121.7(2)
C21 C22 C26 120.7(2)
C22 C23 C24 122.2(2)
C19 C24 C23 119.3(2)
C26 C25 C10 122.9(2)
C26 C25 C27 124.6(2)
C10 C25 C27 112.5(2)
C25 C26 C39 123.0(2)
C25 C26 C22 121.3(2)
C39 C26 C22 115.6(2)
C32 C27 C28 117.9(2)
C32 C27 C25 123.4(2)
C28 C27 C25 118.6(2)
C29 C28 C27 121.3(2)
C28 C29 C30 120.2(2)
O3 C30 C29 115.8(2)
O3 C30 C31 124.7(2)
C29 C30 C31 119.5(2)
C30 C31 C32 119.4(2)
C27 C32 C31 121.7(2)
O3 C33 C34 106.8(2)
C33 C34 C35 113.8(2)
C36 C35 C34 113.5(3)
C35 C36 C37 112.8(3)
C38 C37 C36 113.8(3)
C44 C39 C40 116.6(2)
C44 C39 C26 120.5(2)
C40 C39 C26 122.8(2)
C41 C40 C39 121.7(2)
C40 C41 C42 120.5(2)
O4 C42 C43 124.6(2)
O4 C42 C41 116.2(2)
C43 C42 C41 119.2(2)
C42 C43 C44 119.9(2)
C43 C44 C39 122.0(2)
O4 C45 C46 107.8(3)
C45 C46 C47 112.9(3)
C48 C47 C46 115.2(3)
C49 C48 C47 114.6(3)
C50 C49 C48 113.8(3)

loop_
_geom_bond_atom_site_label_1
_geom_bond_atom_site_label_2
_geom_bond_distance
O1 C7 1.367(3)
O1 C6 1.432(3)
O2 C19 1.366(3)
O2 C18 1.437(3)
O3 C30 1.372(3)
O3 C33 1.435(3)
O4 C42 1.370(3)
O4 C45 1.432(4)
C1 C2 1.511(4)
C2 C3 1.524(4)
C3 C4 1.516(4)
C4 C5 1.528(4)
C5 C6 1.515(4)
C7 C12 1.395(4)
C7 C8 1.396(4)
C8 C9 1.383(4)
C9 C10 1.405(4)
C10 C11 1.393(4)
C10 C25 1.490(3)
C11 C12 1.390(4)
C13 C14 1.531(6)
C14 C15 1.524(6)
C15 C16 1.503(5)
C16 C17 1.560(5)
C17 C18 1.520(4)
C19 C24 1.393(4)
C19 C20 1.395(4)
C20 C21 1.382(4)
C21 C22 1.402(4)
C22 C23 1.385(4)
C22 C26 1.496(3)
C23 C24 1.395(4)
C25 C26 1.371(4)
C25 C27 1.492(3)
C26 C39 1.494(3)
C27 C32 1.386(4)
C27 C28 1.400(4)
C28 C29 1.380(4)
C29 C30 1.393(4)
C30 C31 1.394(4)
C31 C32 1.394(4)
C33 C34 1.513(4)
C34 C35 1.532(4)
C35 C36 1.522(4)
C36 C37 1.533(5)
C37 C38 1.524(5)
C39 C44 1.399(3)
C39 C40 1.405(4)
C40 C41 1.380(4)
C41 C42 1.391(4)
C42 C43 1.385(4)
C43 C44 1.392(4)
C45 C46 1.511(5)
C46 C47 1.543(6)
C47 C48 1.533(5)
C48 C49 1.530(6)
C49 C50 1.481(6)
